data_4121190
loop_
_publ_author_name
'Christophe Werl\'e'
'Corinne Bailly'
'Lydia Karmazin-Brelot'
'Xavier-Fr\'ed\'eric Le Goff'
'Louis Ricard'
'Jean-Pierre Djukic'

_publ_contact_author_address
;UMR 7177
Universite de Strasbourg
4 rue Blaise Pascal
67000 Strasbourg
FRANCE
;
_publ_contact_author_email djukic@unistra.fr
_publ_contact_author_name 'Jean-Pierre DJUKIC'
_publ_contact_author_phone +33(0)368851523
_publ_section_title
;
 Hemichelation, a Way To Stabilize Electron-Unsaturated Complexes: The
 Case of T-Shaped Pd and Pt Metallacycles.
;
_journal_name_full 'Journal of the American Chemical Society'
_journal_page_first 17839
_journal_page_last 17852
_journal_paper_doi 10.1021/ja4076327
_journal_volume 135
_journal_year 2013
_chemical_formula_moiety 'C22 H21 Cr N O3 Pd'
_chemical_formula_sum 'C22 H21 Cr N O3 Pd'
_chemical_formula_weight 505.80
_space_group_IT_number 14
_symmetry_cell_setting monoclinic
_symmetry_space_group_name_Hall '-P 2ybc'
_symmetry_space_group_name_H-M 'P 1 21/c 1'
_atom_sites_solution_hydrogens geom
_atom_sites_solution_primary direct
_atom_sites_solution_secondary difmap
_audit_creation_method SHELXL-97
_cell_angle_alpha 90.00
_cell_angle_beta 120.462(2)
_cell_angle_gamma 90.00
_cell_formula_units_Z 4
_cell_length_a 9.2219(4)
_cell_length_b 20.3172(7)
_cell_length_c 12.3696(4)
_cell_measurement_reflns_used 6946
_cell_measurement_temperature 173(2)
_cell_measurement_theta_max 31.01
_cell_measurement_theta_min 2.50
_cell_volume 1997.70(13)
_computing_cell_refinement 'Bruker SAINT'
_computing_data_collection 'Bruker APEX2'
_computing_data_reduction 'Bruker SAINT'
_computing_molecular_graphics 'Bruker SHELXTL'
_computing_publication_material 'Bruker SHELXTL'
_computing_structure_refinement 'SHELXL-97 (Sheldrick, 2008)'
_computing_structure_solution 'SHELXS-97 (Sheldrick, 2008)'
_diffrn_ambient_temperature 173(2)
_diffrn_measured_fraction_theta_full 0.999
_diffrn_measured_fraction_theta_max 0.999
_diffrn_measurement_device_type 'Bruker APEX-II CCD'
_diffrn_measurement_method '\f and \w scans'
_diffrn_radiation_monochromator graphite
_diffrn_radiation_source 'fine-focus sealed tube'
_diffrn_radiation_type MoK\a
_diffrn_radiation_wavelength 0.71073
_diffrn_reflns_av_R_equivalents 0.0193
_diffrn_reflns_av_sigmaI/netI 0.0253
_diffrn_reflns_limit_h_max 13
_diffrn_reflns_limit_h_min -13
_diffrn_reflns_limit_k_max 13
_diffrn_reflns_limit_k_min -29
_diffrn_reflns_limit_l_max 17
_diffrn_reflns_limit_l_min -17
_diffrn_reflns_number 15955
_diffrn_reflns_theta_full 31.03
_diffrn_reflns_theta_max 31.03
_diffrn_reflns_theta_min 2.16
_exptl_absorpt_coefficient_mu 1.466
_exptl_absorpt_correction_T_max 0.8437
_exptl_absorpt_correction_T_min 0.7580
_exptl_absorpt_correction_type multi-scan
_exptl_absorpt_process_details sadabs
_exptl_crystal_colour yellow
_exptl_crystal_density_diffrn 1.682
_exptl_crystal_description prism
_exptl_crystal_F_000 1016
_exptl_crystal_size_max 0.20
_exptl_crystal_size_mid 0.18
_exptl_crystal_size_min 0.12
_refine_diff_density_max 0.415
_refine_diff_density_min -0.487
_refine_diff_density_rms 0.070
_refine_ls_extinction_method none
_refine_ls_goodness_of_fit_ref 1.025
_refine_ls_hydrogen_treatment constr
_refine_ls_matrix_type full
_refine_ls_number_parameters 256
_refine_ls_number_reflns 6379
_refine_ls_number_restraints 0
_refine_ls_restrained_S_all 1.025
_refine_ls_R_factor_all 0.0332
_refine_ls_R_factor_gt 0.0228
_refine_ls_shift/su_max 0.005
_refine_ls_shift/su_mean 0.000
_refine_ls_structure_factor_coef Fsqd
_refine_ls_weighting_details 'calc w=1/[\s^2^(Fo^2^)+(0.0241P)^2^+0.5765P] where P=(Fo^2^+2Fc^2^)/3'
_refine_ls_weighting_scheme calc
_refine_ls_wR_factor_gt 0.0495
_refine_ls_wR_factor_ref 0.0526
_reflns_number_gt 5303
_reflns_number_total 6379
_reflns_threshold_expression I>2\s(I)
_cod_data_source_file ja4076327_si_002_02.cif
_cod_data_source_block 4a
_cod_original_sg_symbol_H-M 'P 21/c'
_cod_database_code 4121190

loop_
_symmetry_equiv_pos_as_xyz
'x, y, z'
'-x, y+1/2, -z+1/2'
'-x, -y, -z'
'x, -y-1/2, z-1/2'

loop_
_atom_site_label
_atom_site_type_symbol
_atom_site_fract_x
_atom_site_fract_y
_atom_site_fract_z
_atom_site_U_iso_or_equiv
_atom_site_adp_type
_atom_site_occupancy
_atom_site_symmetry_multiplicity
_atom_site_calc_flag
_atom_site_refinement_flags
C1 C -0.1186(2) 0.81123(8) 1.05938(16) 0.0222(3) Uani 1 1 d .
C2 C -0.0356(2) 0.79835(8) 1.18870(17) 0.0267(3) Uani 1 1 d .
H2 H -0.0265 0.7546 1.2185 0.032 Uiso 1 1 calc R
C3 C 0.0338(2) 0.85099(9) 1.27354(17) 0.0300(4) Uani 1 1 d .
H3 H 0.0890 0.8424 1.3610 0.036 Uiso 1 1 calc R
C4 C 0.0233(2) 0.91630(8) 1.23170(16) 0.0274(3) Uani 1 1 d .
H4 H 0.0664 0.9514 1.2906 0.033 Uiso 1 1 calc R
C5 C -0.0511(2) 0.92951(8) 1.10255(15) 0.0223(3) Uani 1 1 d .
H5 H -0.0535 0.9732 1.0742 0.027 Uiso 1 1 calc R
C6 C -0.12212(18) 0.87754(7) 1.01567(15) 0.0187(3) Uani 1 1 d .
C7 C -0.19167(18) 0.87475(8) 0.88036(15) 0.0212(3) Uani 1 1 d .
H7 H -0.2745 0.9100 0.8302 0.025 Uiso 1 1 calc R
C8 C -0.2522(2) 0.80620(9) 0.84604(17) 0.0264(3) Uani 1 1 d .
C9 C -0.2026(2) 0.76950(8) 0.95091(18) 0.0276(4) Uani 1 1 d .
H9 H -0.2207 0.7236 0.9523 0.033 Uiso 1 1 calc R
C10 C -0.3573(2) 0.78245(11) 0.71387(19) 0.0386(5) Uani 1 1 d .
H10A H -0.3676 0.7344 0.7135 0.058 Uiso 1 1 calc R
H10B H -0.3038 0.7950 0.6657 0.058 Uiso 1 1 calc R
H10C H -0.4694 0.8024 0.6758 0.058 Uiso 1 1 calc R
C11 C 0.2814(2) 0.92169(8) 1.15220(16) 0.0247(3) Uani 1 1 d .
C12 C 0.18507(19) 0.79195(8) 1.06172(15) 0.0216(3) Uani 1 1 d .
C13 C 0.3415(2) 0.82481(8) 1.29324(16) 0.0250(3) Uani 1 1 d .
C14 C -0.0693(2) 0.90062(8) 0.70598(15) 0.0244(3) Uani 1 1 d .
C15 C -0.2290(2) 0.92622(10) 0.62300(17) 0.0342(4) Uani 1 1 d .
H15 H -0.3053 0.9341 0.6518 0.041 Uiso 1 1 calc R
C16 C -0.2782(3) 0.94039(11) 0.49822(18) 0.0456(5) Uani 1 1 d .
H16 H -0.3877 0.9572 0.4433 0.055 Uiso 1 1 calc R
C17 C -0.1701(4) 0.93020(11) 0.45481(19) 0.0513(6) Uani 1 1 d .
H17 H -0.2043 0.9398 0.3700 0.062 Uiso 1 1 calc R
C18 C -0.0103(3) 0.90583(11) 0.53530(19) 0.0446(5) Uani 1 1 d .
H18 H 0.0661 0.8999 0.5059 0.053 Uiso 1 1 calc R
C19 C 0.0393(2) 0.89000(8) 0.65875(16) 0.0292(4) Uani 1 1 d .
C20 C 0.2102(2) 0.86287(9) 0.74738(18) 0.0317(4) Uani 1 1 d .
H20A H 0.2050 0.8142 0.7491 0.038 Uiso 1 1 calc R
H20B H 0.2894 0.8752 0.7190 0.038 Uiso 1 1 calc R
C21 C 0.3114(2) 0.96006(8) 0.87399(17) 0.0278(4) Uani 1 1 d .
H21A H 0.4061 0.9638 0.8594 0.042 Uiso 1 1 calc R
H21B H 0.3420 0.9801 0.9549 0.042 Uiso 1 1 calc R
H21C H 0.2133 0.9828 0.8068 0.042 Uiso 1 1 calc R
C22 C 0.4269(2) 0.85518(10) 0.96597(19) 0.0340(4) Uani 1 1 d .
H22A H 0.5121 0.8612 0.9418 0.051 Uiso 1 1 calc R
H22B H 0.4036 0.8081 0.9661 0.051 Uiso 1 1 calc R
H22C H 0.4685 0.8733 1.0501 0.051 Uiso 1 1 calc R
N1 N 0.27049(17) 0.88972(7) 0.87526(14) 0.0231(3) Uani 1 1 d .
O1 O 0.36889(18) 0.96499(7) 1.16194(13) 0.0374(3) Uani 1 1 d .
O2 O 0.20915(16) 0.74663(6) 1.01629(12) 0.0302(3) Uani 1 1 d .
O3 O 0.46054(17) 0.80687(8) 1.38094(13) 0.0426(3) Uani 1 1 d .
Cr1 Cr 0.14802(3) 0.855082(12) 1.15356(2) 0.01683(5) Uani 1 1 d .
Pd1 Pd 0.043368(14) 0.880557(6) 0.890856(10) 0.01728(3) Uani 1 1 d .

loop_
_atom_site_aniso_label
_atom_site_aniso_U_11
_atom_site_aniso_U_22
_atom_site_aniso_U_33
_atom_site_aniso_U_23
_atom_site_aniso_U_13
_atom_site_aniso_U_12
C1 0.0204(7) 0.0202(7) 0.0325(8) 0.0032(6) 0.0181(7) 0.0011(6)
C2 0.0302(9) 0.0236(8) 0.0365(9) 0.0098(7) 0.0243(8) 0.0056(7)
C3 0.0372(9) 0.0359(9) 0.0258(8) 0.0078(7) 0.0224(8) 0.0110(8)
C4 0.0345(9) 0.0282(8) 0.0255(8) -0.0015(7) 0.0196(7) 0.0070(7)
C5 0.0254(8) 0.0192(7) 0.0269(8) 0.0022(6) 0.0167(7) 0.0056(6)
C6 0.0161(6) 0.0197(6) 0.0236(7) 0.0020(6) 0.0127(6) 0.0031(6)
C7 0.0152(6) 0.0262(8) 0.0221(7) 0.0001(6) 0.0093(6) 0.0013(6)
C8 0.0145(7) 0.0316(8) 0.0334(9) -0.0085(7) 0.0122(7) -0.0051(6)
C9 0.0204(7) 0.0222(7) 0.0427(10) -0.0046(7) 0.0178(7) -0.0054(6)
C10 0.0238(9) 0.0480(11) 0.0376(11) -0.0158(9) 0.0108(8) -0.0085(8)
C11 0.0283(8) 0.0241(7) 0.0242(8) 0.0006(6) 0.0151(7) 0.0019(6)
C12 0.0176(7) 0.0233(7) 0.0229(7) -0.0008(6) 0.0096(6) -0.0013(6)
C13 0.0238(8) 0.0243(7) 0.0266(8) 0.0013(6) 0.0126(7) 0.0005(6)
C14 0.0312(8) 0.0228(7) 0.0190(7) -0.0019(6) 0.0125(7) -0.0064(6)
C15 0.0349(10) 0.0376(10) 0.0228(8) 0.0024(7) 0.0092(8) -0.0044(8)
C16 0.0518(13) 0.0419(11) 0.0219(9) 0.0054(8) 0.0032(9) -0.0106(10)
C17 0.0812(18) 0.0481(12) 0.0219(9) -0.0007(9) 0.0242(11) -0.0187(12)
C18 0.0722(16) 0.0428(11) 0.0299(10) -0.0107(9) 0.0341(11) -0.0186(11)
C19 0.0433(10) 0.0242(8) 0.0261(8) -0.0085(6) 0.0221(8) -0.0122(7)
C20 0.0420(10) 0.0298(8) 0.0380(10) -0.0108(7) 0.0310(9) -0.0057(8)
C21 0.0290(9) 0.0250(8) 0.0351(9) -0.0040(7) 0.0205(8) -0.0087(7)
C22 0.0246(8) 0.0387(9) 0.0467(11) 0.0050(9) 0.0239(8) 0.0067(7)
N1 0.0242(7) 0.0219(6) 0.0310(7) -0.0019(5) 0.0197(6) -0.0017(5)
O1 0.0417(8) 0.0326(7) 0.0436(8) -0.0050(6) 0.0257(7) -0.0140(6)
O2 0.0333(7) 0.0251(6) 0.0338(7) -0.0065(5) 0.0182(6) 0.0028(5)
O3 0.0286(7) 0.0503(9) 0.0355(8) 0.0095(6) 0.0064(6) 0.0078(6)
Cr1 0.01865(11) 0.01635(10) 0.01711(11) 0.00016(9) 0.01026(9) 0.00086(9)
Pd1 0.01642(5) 0.01919(5) 0.01805(5) -0.00059(4) 0.01008(4) -0.00124(4)

loop_
_atom_type_symbol
_atom_type_description
_atom_type_scat_dispersion_real
_atom_type_scat_dispersion_imag
_atom_type_scat_source
C C 0.0033 0.0016 'International Tables Vol C Tables 4.2.6.8 and 6.1.1.4'
H H 0.0000 0.0000 'International Tables Vol C Tables 4.2.6.8 and 6.1.1.4'
N N 0.0061 0.0033 'International Tables Vol C Tables 4.2.6.8 and 6.1.1.4'
O O 0.0106 0.0060 'International Tables Vol C Tables 4.2.6.8 and 6.1.1.4'
Cr Cr 0.3209 0.6236 'International Tables Vol C Tables 4.2.6.8 and 6.1.1.4'
Pd Pd -0.9988 1.0072 'International Tables Vol C Tables 4.2.6.8 and 6.1.1.4'

loop_
_geom_angle_atom_site_label_1
_geom_angle_atom_site_label_2
_geom_angle_atom_site_label_3
_geom_angle
C2 C1 C9 132.71(15)
C2 C1 C6 119.70(15)
C9 C1 C6 107.53(14)
C2 C1 Cr1 70.72(9)
C9 C1 Cr1 129.27(11)
C6 C1 Cr1 69.14(8)
C1 C2 C3 119.21(15)
C1 C2 Cr1 73.47(9)
C3 C2 Cr1 69.77(10)
C1 C2 H2 120.4
C3 C2 H2 120.4
Cr1 C2 H2 128.5
C2 C3 C4 121.46(16)
C2 C3 Cr1 73.70(10)
C4 C3 Cr1 71.70(9)
C2 C3 H3 119.3
C4 C3 H3 119.3
Cr1 C3 H3 127.5
C5 C4 C3 119.93(16)
C5 C4 Cr1 71.04(9)
C3 C4 Cr1 71.24(9)
C5 C4 H4 120.0
C3 C4 H4 120.0
Cr1 C4 H4 130.2
C4 C5 C6 119.55(15)
C4 C5 Cr1 71.89(9)
C6 C5 Cr1 72.69(9)
C4 C5 H5 120.2
C6 C5 H5 120.2
Cr1 C5 H5 127.2
C5 C6 C1 119.96(14)
C5 C6 C7 131.94(14)
C1 C6 C7 107.84(14)
C5 C6 Cr1 70.40(9)
C1 C6 Cr1 73.75(9)
C7 C6 Cr1 122.57(10)
C6 C7 C8 104.37(14)
C6 C7 Pd1 94.98(9)
C8 C7 Pd1 107.25(10)
C6 C7 H7 115.9
C8 C7 H7 115.9
Pd1 C7 H7 115.9
C9 C8 C7 110.31(15)
C9 C8 C10 125.75(17)
C7 C8 C10 123.92(17)
C8 C9 C1 109.20(15)
C8 C9 H9 125.4
C1 C9 H9 125.4
C8 C10 H10A 109.5
C8 C10 H10B 109.5
H10A C10 H10B 109.5
C8 C10 H10C 109.5
H10A C10 H10C 109.5
H10B C10 H10C 109.5
O1 C11 Cr1 174.00(15)
O2 C12 Cr1 170.75(14)
O2 C12 Pd1 107.49(12)
Cr1 C12 Pd1 81.07(6)
O3 C13 Cr1 178.72(17)
C15 C14 C19 117.25(16)
C15 C14 Pd1 130.68(14)
C19 C14 Pd1 111.95(13)
C16 C15 C14 121.1(2)
C16 C15 H15 119.4
C14 C15 H15 119.4
C17 C16 C15 120.6(2)
C17 C16 H16 119.7
C15 C16 H16 119.7
C16 C17 C18 119.59(19)
C16 C17 H17 120.2
C18 C17 H17 120.2
C17 C18 C19 120.6(2)
C17 C18 H18 119.7
C19 C18 H18 119.7
C18 C19 C14 120.8(2)
C18 C19 C20 121.83(18)
C14 C19 C20 117.31(15)
N1 C20 C19 109.31(14)
N1 C20 H20A 109.8
C19 C20 H20A 109.8
N1 C20 H20B 109.8
C19 C20 H20B 109.8
H20A C20 H20B 108.3
N1 C21 H21A 109.5
N1 C21 H21B 109.5
H21A C21 H21B 109.5
N1 C21 H21C 109.5
H21A C21 H21C 109.5
H21B C21 H21C 109.5
N1 C22 H22A 109.5
N1 C22 H22B 109.5
H22A C22 H22B 109.5
N1 C22 H22C 109.5
H22A C22 H22C 109.5
H22B C22 H22C 109.5
C22 N1 C21 108.06(14)
C22 N1 C20 109.09(14)
C21 N1 C20 107.60(13)
C22 N1 Pd1 119.81(11)
C21 N1 Pd1 109.93(10)
C20 N1 Pd1 101.67(10)
C11 Cr1 C13 85.41(8)
C11 Cr1 C12 99.90(7)
C13 Cr1 C12 87.26(7)
C11 Cr1 C5 87.51(7)
C13 Cr1 C5 139.71(7)
C12 Cr1 C5 133.02(7)
C11 Cr1 C3 125.64(7)
C13 Cr1 C3 85.58(7)
C12 Cr1 C3 132.98(7)
C5 Cr1 C3 66.93(6)
C11 Cr1 C4 95.07(7)
C13 Cr1 C4 104.29(7)
C12 Cr1 C4 161.81(7)
C5 Cr1 C4 37.07(6)
C3 Cr1 C4 37.06(6)
C11 Cr1 C6 109.56(7)
C13 Cr1 C6 162.37(7)
C12 Cr1 C6 98.83(6)
C5 Cr1 C6 36.91(6)
C3 Cr1 C6 78.15(6)
C4 Cr1 C6 66.16(6)
C11 Cr1 C2 161.26(7)
C13 Cr1 C2 96.47(7)
C12 Cr1 C2 98.82(7)
C5 Cr1 C2 78.99(6)
C3 Cr1 C2 36.53(7)
C4 Cr1 C2 66.36(6)
C6 Cr1 C2 66.34(6)
C11 Cr1 C1 146.15(7)
C13 Cr1 C1 128.43(7)
C12 Cr1 C1 84.47(6)
C5 Cr1 C1 66.43(6)
C3 Cr1 C1 64.87(7)
C4 Cr1 C1 77.34(6)
C6 Cr1 C1 37.11(5)
C2 Cr1 C1 35.81(6)
C11 Cr1 Pd1 72.83(5)
C13 Cr1 Pd1 135.58(5)
C12 Cr1 Pd1 60.17(5)
C5 Cr1 Pd1 78.67(4)
C3 Cr1 Pd1 138.50(5)
C4 Cr1 Pd1 115.59(5)
C6 Cr1 Pd1 60.35(4)
C2 Cr1 Pd1 116.42(5)
C1 Cr1 Pd1 80.81(4)
C14 Pd1 C7 91.10(7)
C14 Pd1 N1 81.36(6)
C7 Pd1 N1 172.45(6)
C14 Pd1 C12 145.93(6)
C7 Pd1 C12 95.14(6)
N1 Pd1 C12 91.24(5)
C14 Pd1 Cr1 169.89(5)
C7 Pd1 Cr1 78.97(4)
N1 Pd1 Cr1 108.57(4)
C12 Pd1 Cr1 38.76(4)

loop_
_geom_bond_atom_site_label_1
_geom_bond_atom_site_label_2
_geom_bond_distance
C1 C2 1.404(2)
C1 C9 1.437(2)
C1 C6 1.446(2)
C1 Cr1 2.3008(16)
C2 C3 1.405(3)
C2 Cr1 2.2653(16)
C2 H2 0.9500
C3 C4 1.410(2)
C3 Cr1 2.2147(17)
C3 H3 0.9500
C4 C5 1.408(2)
C4 Cr1 2.2207(16)
C4 H4 0.9500
C5 C6 1.409(2)
C5 Cr1 2.2097(15)
C5 H5 0.9500
C6 C7 1.459(2)
C6 Cr1 2.2394(15)
C7 C8 1.480(2)
C7 Pd1 2.1080(15)
C7 H7 1.0000
C8 C9 1.359(3)
C8 C10 1.496(2)
C9 H9 0.9500
C10 H10A 0.9800
C10 H10B 0.9800
C10 H10C 0.9800
C11 O1 1.158(2)
C11 Cr1 1.8343(17)
C12 O2 1.1573(19)
C12 Cr1 1.8564(16)
C12 Pd1 2.5720(16)
C13 O3 1.143(2)
C13 Cr1 1.8497(17)
C14 C15 1.401(3)
C14 C19 1.408(2)
C14 Pd1 2.0165(16)
C15 C16 1.400(3)
C15 H15 0.9500
C16 C17 1.367(4)
C16 H16 0.9500
C17 C18 1.386(4)
C17 H17 0.9500
C18 C19 1.392(3)
C18 H18 0.9500
C19 C20 1.496(3)
C20 N1 1.489(2)
C20 H20A 0.9900
C20 H20B 0.9900
C21 N1 1.480(2)
C21 H21A 0.9800
C21 H21B 0.9800
C21 H21C 0.9800
C22 N1 1.480(2)
C22 H22A 0.9800
C22 H22B 0.9800
C22 H22C 0.9800
N1 Pd1 2.2064(13)
Cr1 Pd1 2.9290(3)

loop_
_geom_torsion_atom_site_label_1
_geom_torsion_atom_site_label_2
_geom_torsion_atom_site_label_3
_geom_torsion_atom_site_label_4
_geom_torsion
C9 C1 C2 C3 -179.24(17)
C6 C1 C2 C3 4.0(2)
Cr1 C1 C2 C3 54.62(14)
C9 C1 C2 Cr1 126.14(18)
C6 C1 C2 Cr1 -50.66(13)
C1 C2 C3 C4 -0.6(3)
Cr1 C2 C3 C4 55.78(15)
C1 C2 C3 Cr1 -56.41(14)
C2 C3 C4 C5 -3.0(3)
Cr1 C3 C4 C5 53.73(14)
C2 C3 C4 Cr1 -56.71(15)
C3 C4 C5 C6 3.1(2)
Cr1 C4 C5 C6 56.95(13)
C3 C4 C5 Cr1 -53.82(15)
C4 C5 C6 C1 0.2(2)
Cr1 C5 C6 C1 56.76(13)
C4 C5 C6 C7 -173.19(16)
Cr1 C5 C6 C7 -116.63(16)
C4 C5 C6 Cr1 -56.56(13)
C2 C1 C6 C5 -3.8(2)
C9 C1 C6 C5 178.69(14)
Cr1 C1 C6 C5 -55.15(12)
C2 C1 C6 C7 171.06(13)
C9 C1 C6 C7 -6.47(17)
Cr1 C1 C6 C7 119.69(11)
C2 C1 C6 Cr1 51.37(13)
C9 C1 C6 Cr1 -126.16(12)
C5 C6 C7 C8 -177.42(16)
C1 C6 C7 C8 8.59(16)
Cr1 C6 C7 C8 90.36(13)
C5 C6 C7 Pd1 73.33(17)
C1 C6 C7 Pd1 -100.65(11)
Cr1 C6 C7 Pd1 -18.89(12)
C6 C7 C8 C9 -7.97(17)
Pd1 C7 C8 C9 92.02(14)
C6 C7 C8 C10 170.27(15)
Pd1 C7 C8 C10 -89.74(17)
C7 C8 C9 C1 4.17(19)
C10 C8 C9 C1 -174.03(16)
C2 C1 C9 C8 -175.65(17)
C6 C1 C9 C8 1.43(18)
Cr1 C1 C9 C8 -75.61(18)
C19 C14 C15 C16 0.2(3)
Pd1 C14 C15 C16 175.75(15)
C14 C15 C16 C17 -0.7(3)
C15 C16 C17 C18 -0.2(3)
C16 C17 C18 C19 1.8(3)
C17 C18 C19 C14 -2.4(3)
C17 C18 C19 C20 179.27(18)
C15 C14 C19 C18 1.4(3)
Pd1 C14 C19 C18 -175.03(14)
C15 C14 C19 C20 179.81(15)
Pd1 C14 C19 C20 3.42(19)
C18 C19 C20 N1 143.51(17)
C14 C19 C20 N1 -34.9(2)
C19 C20 N1 C22 171.41(14)
C19 C20 N1 C21 -71.60(17)
C19 C20 N1 Pd1 43.91(15)
Pd1 C12 Cr1 C11 -63.55(6)
Pd1 C12 Cr1 C13 -148.40(6)
Pd1 C12 Cr1 C5 32.34(9)
Pd1 C12 Cr1 C3 130.22(8)
Pd1 C12 Cr1 C4 81.4(2)
Pd1 C12 Cr1 C6 48.23(5)
Pd1 C12 Cr1 C2 115.47(5)
Pd1 C12 Cr1 C1 82.56(5)
C4 C5 Cr1 C11 -101.79(11)
C6 C5 Cr1 C11 128.01(10)
C4 C5 Cr1 C13 -21.87(16)
C6 C5 Cr1 C13 -152.07(11)
C4 C5 Cr1 C12 156.98(11)
C6 C5 Cr1 C12 26.78(13)
C4 C5 Cr1 C3 28.94(11)
C6 C5 Cr1 C3 -101.26(11)
C6 C5 Cr1 C4 -130.20(14)
C4 C5 Cr1 C6 130.20(14)
C4 C5 Cr1 C2 65.15(11)
C6 C5 Cr1 C2 -65.06(9)
C4 C5 Cr1 C1 100.41(11)
C6 C5 Cr1 C1 -29.79(9)
C4 C5 Cr1 Pd1 -174.77(10)
C6 C5 Cr1 Pd1 55.02(8)
C2 C3 Cr1 C11 171.76(10)
C4 C3 Cr1 C11 39.73(14)
C2 C3 Cr1 C13 -107.10(11)
C4 C3 Cr1 C13 120.87(12)
C2 C3 Cr1 C12 -25.01(14)
C4 C3 Cr1 C12 -157.03(11)
C2 C3 Cr1 C5 103.07(11)
C4 C3 Cr1 C5 -28.95(10)
C2 C3 Cr1 C4 132.02(16)
C2 C3 Cr1 C6 66.07(10)
C4 C3 Cr1 C6 -65.96(11)
C4 C3 Cr1 C2 -132.02(16)
C2 C3 Cr1 C1 29.35(9)
C4 C3 Cr1 C1 -102.67(12)
C2 C3 Cr1 Pd1 66.55(12)
C4 C3 Cr1 Pd1 -65.48(13)
C5 C4 Cr1 C11 79.06(11)
C3 C4 Cr1 C11 -148.57(12)
C5 C4 Cr1 C13 165.61(10)
C3 C4 Cr1 C13 -62.02(12)
C5 C4 Cr1 C12 -66.3(2)
C3 C4 Cr1 C12 66.1(3)
C3 C4 Cr1 C5 132.37(16)
C5 C4 Cr1 C3 -132.37(16)
C5 C4 Cr1 C6 -30.10(9)
C3 C4 Cr1 C6 102.27(12)
C5 C4 Cr1 C2 -103.51(11)
C3 C4 Cr1 C2 28.86(11)
C5 C4 Cr1 C1 -67.51(10)
C3 C4 Cr1 C1 64.86(11)
C5 C4 Cr1 Pd1 5.69(11)
C3 C4 Cr1 Pd1 138.06(10)
C5 C6 Cr1 C11 -56.65(11)
C1 C6 Cr1 C11 172.35(9)
C7 C6 Cr1 C11 71.25(14)
C5 C6 Cr1 C13 90.3(2)
C1 C6 Cr1 C13 -40.7(2)
C7 C6 Cr1 C13 -141.8(2)
C5 C6 Cr1 C12 -160.53(10)
C1 C6 Cr1 C12 68.48(10)
C7 C6 Cr1 C12 -32.62(13)
C1 C6 Cr1 C5 -130.99(13)
C7 C6 Cr1 C5 127.91(17)
C5 C6 Cr1 C3 67.22(10)
C1 C6 Cr1 C3 -63.78(10)
C7 C6 Cr1 C3 -164.88(14)
C5 C6 Cr1 C4 30.22(9)
C1 C6 Cr1 C4 -100.77(10)
C7 C6 Cr1 C4 158.13(14)
C5 C6 Cr1 C2 103.66(10)
C1 C6 Cr1 C2 -27.34(9)
C7 C6 Cr1 C2 -128.44(14)
C5 C6 Cr1 C1 130.99(13)
C7 C6 Cr1 C1 -101.10(15)
C5 C6 Cr1 Pd1 -112.42(9)
C1 C6 Cr1 Pd1 116.59(9)
C7 C6 Cr1 Pd1 15.49(10)
C1 C2 Cr1 C11 109.4(2)
C3 C2 Cr1 C11 -21.3(3)
C1 C2 Cr1 C13 -155.78(10)
C3 C2 Cr1 C13 73.54(11)
C1 C2 Cr1 C12 -67.56(10)
C3 C2 Cr1 C12 161.76(11)
C1 C2 Cr1 C5 64.75(9)
C3 C2 Cr1 C5 -65.92(10)
C1 C2 Cr1 C3 130.67(14)
C1 C2 Cr1 C4 101.41(10)
C3 C2 Cr1 C4 -29.26(10)
C1 C2 Cr1 C6 28.27(9)
C3 C2 Cr1 C6 -102.41(11)
C3 C2 Cr1 C1 -130.67(14)
C1 C2 Cr1 Pd1 -6.58(10)
C3 C2 Cr1 Pd1 -137.25(9)
C2 C1 Cr1 C11 -147.04(12)
C9 C1 Cr1 C11 83.00(19)
C6 C1 Cr1 C11 -13.01(16)
C2 C1 Cr1 C13 31.35(13)
C9 C1 Cr1 C13 -98.60(16)
C6 C1 Cr1 C13 165.39(10)
C2 C1 Cr1 C12 113.42(10)
C9 C1 Cr1 C12 -16.54(15)
C6 C1 Cr1 C12 -112.55(10)
C2 C1 Cr1 C5 -104.39(10)
C9 C1 Cr1 C5 125.66(16)
C6 C1 Cr1 C5 29.64(9)
C2 C1 Cr1 C3 -29.91(10)
C9 C1 Cr1 C3 -159.86(17)
C6 C1 Cr1 C3 104.13(10)
C2 C1 Cr1 C4 -66.97(10)
C9 C1 Cr1 C4 163.08(16)
C6 C1 Cr1 C4 67.06(9)
C2 C1 Cr1 C6 -134.04(14)
C9 C1 Cr1 C6 96.01(18)
C9 C1 Cr1 C2 -129.95(19)
C6 C1 Cr1 C2 134.04(14)
C2 C1 Cr1 Pd1 174.03(9)
C9 C1 Cr1 Pd1 44.08(14)
C6 C1 Cr1 Pd1 -51.93(8)
C15 C14 Pd1 C7 21.86(17)
C19 C14 Pd1 C7 -162.37(12)
C15 C14 Pd1 N1 -157.99(17)
C19 C14 Pd1 N1 17.78(12)
C15 C14 Pd1 C12 122.72(16)
C19 C14 Pd1 C12 -61.51(17)
C15 C14 Pd1 Cr1 11.4(4)
C19 C14 Pd1 Cr1 -172.87(19)
C6 C7 Pd1 C14 -165.86(10)
C8 C7 Pd1 C14 87.41(12)
C6 C7 Pd1 C12 47.67(10)
C8 C7 Pd1 C12 -59.07(12)
C6 C7 Pd1 Cr1 12.27(8)
C8 C7 Pd1 Cr1 -94.46(11)
C22 N1 Pd1 C14 -154.44(14)
C21 N1 Pd1 C14 79.56(12)
C20 N1 Pd1 C14 -34.23(11)
C22 N1 Pd1 C12 -7.85(13)
C21 N1 Pd1 C12 -133.85(11)
C20 N1 Pd1 C12 112.37(10)
C22 N1 Pd1 Cr1 27.52(13)
C21 N1 Pd1 Cr1 -98.48(11)
C20 N1 Pd1 Cr1 147.73(9)
O2 C12 Pd1 C14 11.53(18)
Cr1 C12 Pd1 C14 -164.87(9)
O2 C12 Pd1 C7 111.17(12)
Cr1 C12 Pd1 C7 -65.23(6)
O2 C12 Pd1 N1 -64.79(12)
Cr1 C12 Pd1 N1 118.81(6)
O2 C12 Pd1 Cr1 176.40(15)
C11 Cr1 Pd1 C14 -123.8(3)
C13 Cr1 Pd1 C14 172.0(3)
C12 Cr1 Pd1 C14 123.6(3)
C5 Cr1 Pd1 C14 -32.9(3)
C3 Cr1 Pd1 C14 1.0(3)
C4 Cr1 Pd1 C14 -36.4(3)
C6 Cr1 Pd1 C14 1.6(3)
C2 Cr1 Pd1 C14 38.6(3)
C1 Cr1 Pd1 C14 34.7(3)
C11 Cr1 Pd1 C7 -134.51(7)
C13 Cr1 Pd1 C7 161.27(9)
C12 Cr1 Pd1 C7 112.87(7)
C5 Cr1 Pd1 C7 -43.62(6)
C3 Cr1 Pd1 C7 -9.67(9)
C4 Cr1 Pd1 C7 -47.11(7)
C6 Cr1 Pd1 C7 -9.13(6)
C2 Cr1 Pd1 C7 27.90(6)
C1 Cr1 Pd1 C7 24.00(6)
C11 Cr1 Pd1 N1 45.08(7)
C13 Cr1 Pd1 N1 -19.15(8)
C12 Cr1 Pd1 N1 -67.54(7)
C5 Cr1 Pd1 N1 135.97(6)
C3 Cr1 Pd1 N1 169.92(8)
C4 Cr1 Pd1 N1 132.47(7)
C6 Cr1 Pd1 N1 170.46(6)
C2 Cr1 Pd1 N1 -152.52(6)
C1 Cr1 Pd1 N1 -156.41(5)
C11 Cr1 Pd1 C12 112.62(8)
C13 Cr1 Pd1 C12 48.40(9)
C5 Cr1 Pd1 C12 -156.49(7)
C3 Cr1 Pd1 C12 -122.54(9)
C4 Cr1 Pd1 C12 -159.98(8)
C6 Cr1 Pd1 C12 -122.00(7)
C2 Cr1 Pd1 C12 -84.97(7)
C1 Cr1 Pd1 C12 -88.87(7)
